data_1550877
loop_
_publ_author_name
'Feuerstein, Thomas J.'
'Goswami, Bhupendra'
'Rauthe, Pascal'
'K\"oppe, Ralf'
'Lebedkin, Sergei'
'Kappes, Manfred M.'
'Roesky, Peter W.'

_publ_section_title
;
 Alkali metal complexes of an enantiopure iminophosphonamide ligand with
 bright delayed fluorescence
;
_journal_issue 18
_journal_name_full 'Chemical Science'
_journal_page_first 4742
_journal_page_last 4749
_journal_paper_doi 10.1039/C9SC00629J
_journal_volume 10
_journal_year 2019
_chemical_absolute_configuration rmad
_chemical_formula_moiety '1.5(C56 H56 Cs2 N4 P2)'
_chemical_formula_sum 'C84 H84 Cs3 N6 P3'
_chemical_formula_weight 1669.21
_space_group_crystal_system orthorhombic
_space_group_IT_number 19
_space_group_name_Hall 'P 2ac 2ab'
_space_group_name_H-M_alt 'P 21 21 21'
_symmetry_space_group_name_Hall 'P 2ac 2ab'
_symmetry_space_group_name_H-M 'P 21 21 21'
_atom_sites_solution_hydrogens mixed
_audit_creation_date 2018-09-20
_audit_creation_method
;
Olex2 1.2
(compiled 2018.05.29 svn.r3508 for OlexSys, GUI svn.r5506)
;
_audit_update_record
;
2019-01-23 deposited with the CCDC.    2019-03-12 downloaded from the CCDC.
;
_cell_angle_alpha 90
_cell_angle_beta 90
_cell_angle_gamma 90
_cell_formula_units_Z 4
_cell_length_a 13.693(3)
_cell_length_b 17.008(3)
_cell_length_c 32.906(7)
_cell_measurement_reflns_used 53826
_cell_measurement_temperature 100
_cell_measurement_theta_max 28.72
_cell_measurement_theta_min 2.28
_cell_volume 7663(3)
_computing_molecular_graphics 'Olex2 (Dolomanov et al., 2009)'
_computing_publication_material 'Olex2 (Dolomanov et al., 2009)'
_computing_structure_refinement 'ShelXL (Sheldrick, 2015)'
_computing_structure_solution 'ShelXT (Sheldrick, 2015)'
_diffrn_ambient_temperature 100.0
_diffrn_measured_fraction_theta_full 0.994
_diffrn_measured_fraction_theta_max 0.994
_diffrn_measurement_device_type STOE
_diffrn_radiation_type MoK\a
_diffrn_radiation_wavelength 0.71073
_diffrn_reflns_av_R_equivalents 0.0265
_diffrn_reflns_av_unetI/netI 0.0322
_diffrn_reflns_Laue_measured_fraction_full 0.994
_diffrn_reflns_Laue_measured_fraction_max 0.994
_diffrn_reflns_limit_h_max 16
_diffrn_reflns_limit_h_min -11
_diffrn_reflns_limit_k_max 20
_diffrn_reflns_limit_k_min -20
_diffrn_reflns_limit_l_max 31
_diffrn_reflns_limit_l_min -40
_diffrn_reflns_number 42195
_diffrn_reflns_point_group_measured_fraction_full 0.989
_diffrn_reflns_point_group_measured_fraction_max 0.986
_diffrn_reflns_theta_full 25.242
_diffrn_reflns_theta_max 25.995
_diffrn_reflns_theta_min 2.276
_exptl_absorpt_coefficient_mu 1.530
_exptl_absorpt_correction_T_max 0.7021
_exptl_absorpt_correction_T_min 0.3437
_exptl_absorpt_correction_type multi-scan
_exptl_absorpt_process_details 'STOE X-RED, X-SHAPE & LANA'
_exptl_crystal_colour colourless
_exptl_crystal_colour_primary colourless
_exptl_crystal_density_diffrn 1.447
_exptl_crystal_description block
_exptl_crystal_F_000 3360
_exptl_crystal_recrystallization_method 'The material was recrystallised from hot hexane.'
_exptl_crystal_size_max 0.337
_exptl_crystal_size_mid 0.271
_exptl_crystal_size_min 0.213
_refine_diff_density_max 0.914
_refine_diff_density_min -1.901
_refine_diff_density_rms 0.105
_refine_ls_abs_structure_details
;
 Flack x determined using 5838 quotients [(I+)-(I-)]/[(I+)+(I-)]
 (Parsons, Flack and Wagner, Acta Cryst. B69 (2013) 249-259).
;
_refine_ls_abs_structure_Flack -0.014(11)
_refine_ls_extinction_method none
_refine_ls_goodness_of_fit_ref 1.039
_refine_ls_hydrogen_treatment mixed
_refine_ls_matrix_type full
_refine_ls_number_parameters 875
_refine_ls_number_reflns 14831
_refine_ls_number_restraints 0
_refine_ls_restrained_S_all 1.039
_refine_ls_R_factor_all 0.0450
_refine_ls_R_factor_gt 0.0413
_refine_ls_shift/su_max 0.002
_refine_ls_shift/su_mean 0.000
_refine_ls_structure_factor_coef Fsqd
_refine_ls_weighting_details 'w=1/[\s^2^(Fo^2^)+(0.0675P)^2^+14.6455P] where P=(Fo^2^+2Fc^2^)/3'
_refine_ls_weighting_scheme calc
_refine_ls_wR_factor_gt 0.1105
_refine_ls_wR_factor_ref 0.1130
_reflns_Friedel_coverage 0.812
_reflns_Friedel_fraction_full 0.983
_reflns_Friedel_fraction_max 0.978
_reflns_number_gt 13858
_reflns_number_total 14831
_reflns_threshold_expression 'I > 2\s(I)'
_cod_data_source_file c9sc00629j2.cif
_cod_data_source_block orthocs
_cod_database_code 1550877
_shelx_shelxl_version_number 2018/3
_shelx_space_group_comment
;
The symmetry employed for this shelxl refinement is uniquely defined
by the following loop, which should always be used as a source of
symmetry information in preference to the above space-group names.
They are only intended as comments.
;
_shelx_estimated_absorpt_t_max 0.736
_shelx_estimated_absorpt_t_min 0.627
_olex2_refinement_description
;
1. Fixed Uiso
 At 1.2 times of:
  All C(H) groups
 At 1.5 times of:
  All C(H,H,H) groups
2.a Ternary CH refined with riding coordinates:
 C1(H1), C9(H9), C17(H17), C25(H25), C57(H57), C65(H65)
2.b Aromatic/amide H refined with riding coordinates:
 C4(H4), C5(H5), C6(H6), C7(H7), C8(H8), C12(H12), C13(H13), C14(H14),
 C15(H15), C16(H16), C20(H20), C21(H21), C22(H22), C23(H23), C24(H24), C28(H28),
  C29(H29), C30(H30), C31(H31), C32(H32), C34(H34), C35(H35), C36(H36),
 C37(H37), C38(H38), C40(H40), C41(H41), C42(H42), C43(H43), C44(H44), C46(H46),
  C47(H47), C48(H48), C49(H49), C50(H50), C52(H52), C53(H53), C54(H54),
 C55(H55), C56(H56), C60(H60), C61(H61), C62(H62), C63(H63), C64(H64), C68(H68),
  C69(H69), C70(H70), C71(H71), C72(H72), C74(H74), C75(H75), C76(H76),
 C77(H77), C78(H78), C81(H81), C82(H82), C83(H83), C84(H84)
2.c Idealised Me refined as rotating group:
 C2(H2A,H2B,H2C), C10(H10B,H10A,H10C), C18(H18A,H18B,H18C), C26(H26A,H26B,
 H26C), C58(H58A,H58B,H58C), C66(H66A,H66B,H66C)
;
_olex2_diffrn_ambient_temperature_device 'Oxford Cryosystems'
_olex2_submission_special_instructions 'No special instructions were received'

loop_
_space_group_symop_operation_xyz
'x, y, z'
'-x+1/2, -y, z+1/2'
'-x, y+1/2, -z+1/2'
'x+1/2, -y+1/2, -z'

loop_
_atom_site_label
_atom_site_type_symbol
_atom_site_fract_x
_atom_site_fract_y
_atom_site_fract_z
_atom_site_U_iso_or_equiv
_atom_site_adp_type
_atom_site_occupancy
_atom_site_site_symmetry_order
_atom_site_calc_flag
_atom_site_refinement_flags_posn
Cs1 Cs 0.54855(3) 0.89996(3) 0.69347(2) 0.02588(11) Uani 1 1 d .
Cs2 Cs 0.63246(3) 0.72743(3) 0.62345(2) 0.02853(12) Uani 1 1 d .
P1 P 0.36899(13) 0.73695(11) 0.66014(5) 0.0218(3) Uani 1 1 d .
P2 P 0.80996(13) 0.87810(11) 0.66287(5) 0.0219(4) Uani 1 1 d .
N1 N 0.4060(5) 0.8116(4) 0.63556(19) 0.0248(13) Uani 1 1 d .
N2 N 0.4606(5) 0.6957(4) 0.68024(17) 0.0236(12) Uani 1 1 d .
N3 N 0.7273(4) 0.9021(4) 0.63085(17) 0.0243(12) Uani 1 1 d .
N4 N 0.7595(4) 0.8181(4) 0.6941(2) 0.0249(12) Uani 1 1 d .
C1 C 0.3302(5) 0.8652(4) 0.6185(2) 0.0249(15) Uani 1 1 d .
H1 H 0.264626 0.846906 0.628043 0.030 Uiso 1 1 calc R
C2 C 0.3312(6) 0.8641(5) 0.5718(2) 0.0308(17) Uani 1 1 d .
H2A H 0.398663 0.868929 0.562086 0.046 Uiso 1 1 calc GR
H2B H 0.292490 0.908238 0.561419 0.046 Uiso 1 1 calc GR
H2C H 0.303282 0.814554 0.562034 0.046 Uiso 1 1 calc GR
C3 C 0.3473(6) 0.9483(5) 0.6346(2) 0.0309(17) Uani 1 1 d .
C4 C 0.4157(6) 0.9984(5) 0.6155(3) 0.0368(19) Uani 1 1 d .
H4 H 0.449091 0.981434 0.591793 0.044 Uiso 1 1 calc R
C5 C 0.4339(7) 1.0728(5) 0.6316(3) 0.046(2) Uani 1 1 d .
H5 H 0.482585 1.105268 0.619705 0.056 Uiso 1 1 calc R
C6 C 0.3825(9) 1.0990(6) 0.6640(3) 0.054(3) Uani 1 1 d .
H6 H 0.393037 1.150797 0.673870 0.065 Uiso 1 1 calc R
C7 C 0.3152(9) 1.0512(7) 0.6829(3) 0.053(3) Uani 1 1 d .
H7 H 0.280685 1.069864 0.706051 0.064 Uiso 1 1 calc R
C8 C 0.2973(7) 0.9749(5) 0.6682(2) 0.0348(18) Uani 1 1 d .
H8 H 0.250990 0.941984 0.681374 0.042 Uiso 1 1 calc R
C9 C 0.4518(6) 0.6142(4) 0.6954(2) 0.0259(14) Uani 1 1 d .
H9 H 0.389051 0.592322 0.684787 0.031 Uiso 1 1 calc R
C10 C 0.4481(6) 0.6101(5) 0.7414(2) 0.0313(16) Uani 1 1 d .
H10B H 0.443456 0.555053 0.749990 0.047 Uiso 1 1 calc GR
H10A H 0.390863 0.639046 0.751258 0.047 Uiso 1 1 calc GR
H10C H 0.507481 0.633587 0.752777 0.047 Uiso 1 1 calc GR
C11 C 0.5349(6) 0.5658(4) 0.6772(2) 0.0274(16) Uani 1 1 d .
C12 C 0.6195(6) 0.5476(5) 0.6972(3) 0.0389(19) Uani 1 1 d .
H12 H 0.628973 0.566082 0.724139 0.047 Uiso 1 1 calc R
C13 C 0.6912(7) 0.5028(6) 0.6790(3) 0.051(3) Uani 1 1 d .
H13 H 0.748742 0.490409 0.693835 0.061 Uiso 1 1 calc R
C14 C 0.6812(8) 0.4756(6) 0.6399(3) 0.053(3) Uani 1 1 d .
H14 H 0.731588 0.445571 0.627512 0.064 Uiso 1 1 calc R
C15 C 0.5964(7) 0.4930(5) 0.6189(3) 0.043(2) Uani 1 1 d .
H15 H 0.587098 0.474071 0.591978 0.052 Uiso 1 1 calc R
C16 C 0.5254(7) 0.5381(5) 0.6373(3) 0.0359(19) Uani 1 1 d .
H16 H 0.468014 0.550741 0.622489 0.043 Uiso 1 1 calc R
C17 C 0.7502(5) 0.9347(4) 0.5901(2) 0.0251(15) Uani 1 1 d .
H17 H 0.822418 0.942538 0.588060 0.030 Uiso 1 1 calc R
C18 C 0.7004(6) 1.0137(4) 0.5849(2) 0.0310(17) Uani 1 1 d .
H18A H 0.632044 1.009481 0.593410 0.046 Uiso 1 1 calc GR
H18B H 0.703408 1.029597 0.556326 0.046 Uiso 1 1 calc GR
H18C H 0.733723 1.053006 0.601710 0.046 Uiso 1 1 calc GR
C19 C 0.7196(6) 0.8732(5) 0.5586(2) 0.0287(16) Uani 1 1 d .
C20 C 0.6252(7) 0.8684(5) 0.5438(2) 0.0365(18) Uani 1 1 d .
H20 H 0.580238 0.909130 0.550183 0.044 Uiso 1 1 calc R
C21 C 0.5940(8) 0.8057(6) 0.5198(3) 0.044(2) Uani 1 1 d .
H21 H 0.528298 0.802684 0.510622 0.052 Uiso 1 1 calc R
C22 C 0.6608(8) 0.7481(5) 0.5095(3) 0.047(2) Uani 1 1 d .
H22 H 0.641074 0.705176 0.493001 0.056 Uiso 1 1 calc R
C23 C 0.7552(8) 0.7523(6) 0.5231(2) 0.044(2) Uani 1 1 d .
H23 H 0.800397 0.712484 0.515660 0.052 Uiso 1 1 calc R
C24 C 0.7854(7) 0.8140(5) 0.5474(2) 0.0350(19) Uani 1 1 d .
H24 H 0.851113 0.816270 0.556539 0.042 Uiso 1 1 calc R
C25 C 0.7992(6) 0.8041(5) 0.7349(2) 0.0280(16) Uani 1 1 d .
H25 H 0.855701 0.840321 0.739267 0.034 Uiso 1 1 calc R
C26 C 0.8347(6) 0.7197(5) 0.7398(2) 0.0343(18) Uani 1 1 d .
H26A H 0.780393 0.683420 0.734787 0.051 Uiso 1 1 calc GR
H26B H 0.859310 0.712067 0.767461 0.051 Uiso 1 1 calc GR
H26C H 0.887167 0.709358 0.720250 0.051 Uiso 1 1 calc GR
C27 C 0.7199(6) 0.8241(4) 0.7654(2) 0.0262(16) Uani 1 1 d .
C28 C 0.7260(6) 0.8899(5) 0.7901(2) 0.0308(16) Uani 1 1 d .
H28 H 0.783187 0.921483 0.789262 0.037 Uiso 1 1 calc R
C29 C 0.6496(7) 0.9110(5) 0.8163(3) 0.0381(19) Uani 1 1 d .
H29 H 0.655098 0.956514 0.832854 0.046 Uiso 1 1 calc R
C30 C 0.5651(6) 0.8648(5) 0.8179(2) 0.0347(19) Uani 1 1 d .
H30 H 0.513155 0.878176 0.835735 0.042 Uiso 1 1 calc R
C31 C 0.5581(6) 0.7989(4) 0.7930(2) 0.0266(15) Uani 1 1 d .
H31 H 0.500706 0.767579 0.793407 0.032 Uiso 1 1 calc R
C32 C 0.6347(6) 0.7788(4) 0.7675(2) 0.0278(15) Uani 1 1 d .
H32 H 0.629191 0.733158 0.751071 0.033 Uiso 1 1 calc R
C33 C 0.3024(5) 0.6673(4) 0.6276(2) 0.0264(15) Uani 1 1 d .
C34 C 0.3314(6) 0.6624(5) 0.5872(2) 0.0306(17) Uani 1 1 d .
H34 H 0.381697 0.696050 0.577549 0.037 Uiso 1 1 calc R
C35 C 0.2883(7) 0.6089(5) 0.5604(3) 0.040(2) Uani 1 1 d .
H35 H 0.307548 0.607214 0.532694 0.048 Uiso 1 1 calc R
C36 C 0.2159(7) 0.5577(5) 0.5751(3) 0.042(2) Uani 1 1 d .
H36 H 0.185555 0.521450 0.557093 0.050 Uiso 1 1 calc R
C37 C 0.1891(6) 0.5596(5) 0.6145(3) 0.040(2) Uani 1 1 d .
H37 H 0.141222 0.523756 0.624219 0.048 Uiso 1 1 calc R
C38 C 0.2311(6) 0.6138(5) 0.6413(3) 0.0304(16) Uani 1 1 d .
H38 H 0.211434 0.614474 0.668989 0.036 Uiso 1 1 calc R
C39 C 0.2782(6) 0.7654(4) 0.6989(2) 0.0279(15) Uani 1 1 d .
C40 C 0.1766(5) 0.7687(5) 0.6935(2) 0.0292(15) Uani 1 1 d .
H40 H 0.148633 0.752042 0.668504 0.035 Uiso 1 1 calc R
C41 C 0.1164(7) 0.7964(5) 0.7245(3) 0.037(2) Uani 1 1 d .
H41 H 0.047692 0.797641 0.720633 0.045 Uiso 1 1 calc R
C42 C 0.1558(8) 0.8221(6) 0.7611(3) 0.045(2) Uani 1 1 d .
H42 H 0.114612 0.840241 0.782327 0.054 Uiso 1 1 calc R
C43 C 0.2562(7) 0.8207(5) 0.7659(2) 0.037(2) Uani 1 1 d .
H43 H 0.284205 0.840036 0.790369 0.045 Uiso 1 1 calc R
C44 C 0.3161(7) 0.7919(5) 0.7358(2) 0.0321(17) Uani 1 1 d .
H44 H 0.384654 0.790015 0.740276 0.039 Uiso 1 1 calc R
C45 C 0.9166(6) 0.8346(5) 0.6367(2) 0.0269(16) Uani 1 1 d .
C46 C 0.9874(5) 0.8786(5) 0.6165(2) 0.0276(16) Uani 1 1 d .
H46 H 0.985879 0.934332 0.618273 0.033 Uiso 1 1 calc R
C47 C 1.0602(6) 0.8425(5) 0.5936(2) 0.0347(18) Uani 1 1 d .
H47 H 1.107068 0.873521 0.579646 0.042 Uiso 1 1 calc R
C48 C 1.0642(6) 0.7612(5) 0.5913(2) 0.0354(18) Uani 1 1 d .
H48 H 1.114424 0.736233 0.576152 0.043 Uiso 1 1 calc R
C49 C 0.9948(6) 0.7167(5) 0.6112(2) 0.0327(18) Uani 1 1 d .
H49 H 0.996729 0.660955 0.609292 0.039 Uiso 1 1 calc R
C50 C 0.9222(6) 0.7529(5) 0.6341(2) 0.0288(16) Uani 1 1 d .
H50 H 0.875639 0.721506 0.648059 0.035 Uiso 1 1 calc R
C51 C 0.8637(6) 0.9630(4) 0.6897(2) 0.0240(14) Uani 1 1 d .
C52 C 0.9600(6) 0.9685(4) 0.7018(2) 0.0284(15) Uani 1 1 d .
H52 H 1.003638 0.927208 0.694796 0.034 Uiso 1 1 calc R
C53 C 0.9953(6) 1.0322(5) 0.7238(3) 0.0351(18) Uani 1 1 d .
H53 H 1.062137 1.034527 0.731422 0.042 Uiso 1 1 calc R
C54 C 0.9314(6) 1.0928(5) 0.7345(2) 0.0355(18) Uani 1 1 d .
H54 H 0.954295 1.136484 0.749770 0.043 Uiso 1 1 calc R
C55 C 0.8341(6) 1.0888(5) 0.7227(2) 0.0293(16) Uani 1 1 d .
H55 H 0.789951 1.129432 0.730102 0.035 Uiso 1 1 calc R
C56 C 0.8017(6) 1.0253(5) 0.6999(2) 0.0294(16) Uani 1 1 d .
H56 H 0.735627 1.024007 0.691105 0.035 Uiso 1 1 calc R
Cs3 Cs 0.54946(5) 1.24427(4) 0.48439(2) 0.04755(16) Uani 1 1 d .
P3 P 0.27659(15) 1.15957(12) 0.46891(6) 0.0276(4) Uani 1 1 d .
N5 N 0.3848(5) 1.1247(4) 0.4648(2) 0.0326(15) Uani 1 1 d .
N6 N 0.1835(5) 1.1097(4) 0.4818(2) 0.0319(14) Uani 1 1 d .
C57 C 0.3979(7) 1.0480(5) 0.4451(3) 0.0387(19) Uani 1 1 d .
H57 H 0.332345 1.022361 0.443472 0.046 Uiso 1 1 calc R
C58 C 0.4631(9) 0.9962(6) 0.4724(3) 0.058(3) Uani 1 1 d .
H58A H 0.528862 1.018813 0.473790 0.087 Uiso 1 1 calc GR
H58B H 0.466747 0.943012 0.461056 0.087 Uiso 1 1 calc GR
H58C H 0.435128 0.993836 0.499812 0.087 Uiso 1 1 calc GR
C59 C 0.4397(6) 1.0511(5) 0.4018(3) 0.0370(19) Uani 1 1 d .
C60 C 0.4994(7) 1.1114(6) 0.3883(3) 0.046(2) Uani 1 1 d .
H60 H 0.514143 1.153197 0.406432 0.056 Uiso 1 1 calc R
C61 C 0.5389(7) 1.1136(6) 0.3492(3) 0.047(2) Uani 1 1 d .
H61 H 0.580079 1.155729 0.341016 0.056 Uiso 1 1 calc R
C62 C 0.5168(7) 1.0532(7) 0.3226(3) 0.046(2) Uani 1 1 d .
H62 H 0.542126 1.053985 0.295775 0.055 Uiso 1 1 calc R
C63 C 0.4580(7) 0.9916(6) 0.3350(3) 0.047(2) Uani 1 1 d .
H63 H 0.443858 0.949606 0.316885 0.056 Uiso 1 1 calc R
C64 C 0.4195(7) 0.9916(6) 0.3745(3) 0.044(2) Uani 1 1 d .
H64 H 0.378321 0.949525 0.382673 0.053 Uiso 1 1 calc R
C65 C 0.1887(6) 1.0466(5) 0.5128(2) 0.0340(18) Uani 1 1 d .
H65 H 0.257926 1.041974 0.522249 0.041 Uiso 1 1 calc R
C66 C 0.1588(7) 0.9699(5) 0.4943(3) 0.043(2) Uani 1 1 d .
H66A H 0.091672 0.973946 0.484251 0.064 Uiso 1 1 calc GR
H66B H 0.162569 0.928355 0.514904 0.064 Uiso 1 1 calc GR
H66C H 0.202672 0.957207 0.471726 0.064 Uiso 1 1 calc GR
C67 C 0.1247(6) 1.0673(5) 0.5495(3) 0.0331(17) Uani 1 1 d .
C68 C 0.1623(7) 1.0855(6) 0.5868(3) 0.046(2) Uani 1 1 d .
H68 H 0.231129 1.083697 0.590440 0.056 Uiso 1 1 calc R
C69 C 0.1048(8) 1.1063(8) 0.6192(3) 0.059(3) Uani 1 1 d .
H69 H 0.133994 1.117934 0.644656 0.071 Uiso 1 1 calc R
C70 C 0.0045(8) 1.1104(6) 0.6149(3) 0.049(2) Uani 1 1 d .
H70 H -0.035402 1.126416 0.636990 0.059 Uiso 1 1 calc R
C71 C -0.0363(7) 1.0911(6) 0.5784(3) 0.047(2) Uani 1 1 d .
H71 H -0.105227 1.092062 0.575326 0.056 Uiso 1 1 calc R
C72 C 0.0225(7) 1.0698(6) 0.5456(3) 0.047(2) Uani 1 1 d .
H72 H -0.006921 1.056960 0.520302 0.056 Uiso 1 1 calc R
C73 C 0.3011(6) 1.2423(5) 0.5037(2) 0.0347(18) Uani 1 1 d .
C74 C 0.2876(7) 1.3225(5) 0.4940(3) 0.0359(19) Uani 1 1 d .
H74 H 0.267983 1.336446 0.467240 0.043 Uiso 1 1 calc R
C75 C 0.3021(7) 1.3806(5) 0.5220(3) 0.044(2) Uani 1 1 d .
H75 H 0.293020 1.434109 0.514547 0.053 Uiso 1 1 calc R
C76 C 0.3299(8) 1.3618(6) 0.5611(3) 0.051(3) Uani 1 1 d .
H76 H 0.339970 1.402157 0.580639 0.061 Uiso 1 1 calc R
C77 C 0.3429(7) 1.2842(6) 0.5717(3) 0.048(2) Uani 1 1 d .
H77 H 0.360625 1.271282 0.598855 0.057 Uiso 1 1 calc R
C78 C 0.3307(7) 1.2249(6) 0.5437(3) 0.043(2) Uani 1 1 d .
H78 H 0.342337 1.171927 0.551386 0.051 Uiso 1 1 calc R
C79 C 0.2312(6) 1.2092(4) 0.4232(2) 0.0278(16) Uani 1 1 d .
C80 C 0.1315(6) 1.2122(5) 0.4131(2) 0.0314(16) Uani 1 1 d .
H80 H 0.081(5) 1.188(4) 0.430(2) 0.006(16) Uiso 1 1 d .
C81 C 0.1004(6) 1.2508(5) 0.3788(3) 0.0346(17) Uani 1 1 d .
H81 H 0.032808 1.252328 0.372385 0.042 Uiso 1 1 calc R
C82 C 0.1682(7) 1.2880(5) 0.3532(3) 0.039(2) Uani 1 1 d .
H82 H 0.146382 1.315784 0.329869 0.047 Uiso 1 1 calc R
C83 C 0.2657(7) 1.2841(5) 0.3620(2) 0.0382(19) Uani 1 1 d .
H83 H 0.311874 1.308201 0.344471 0.046 Uiso 1 1 calc R
C84 C 0.2974(6) 1.2445(5) 0.3970(2) 0.0328(17) Uani 1 1 d .
H84 H 0.365304 1.241699 0.402767 0.039 Uiso 1 1 calc R

loop_
_atom_site_aniso_label
_atom_site_aniso_U_11
_atom_site_aniso_U_22
_atom_site_aniso_U_33
_atom_site_aniso_U_23
_atom_site_aniso_U_13
_atom_site_aniso_U_12
Cs1 0.0228(2) 0.0261(2) 0.0287(2) -0.00365(17) -0.00196(18) 0.00051(18)
Cs2 0.0314(2) 0.0250(2) 0.0292(2) -0.00289(18) 0.00554(19) -0.00556(19)
P1 0.0222(8) 0.0199(9) 0.0234(8) -0.0009(7) 0.0001(7) -0.0026(7)
P2 0.0206(9) 0.0206(9) 0.0247(8) -0.0005(7) 0.0014(7) -0.0004(7)
N1 0.021(3) 0.024(3) 0.029(3) 0.003(2) -0.003(2) 0.000(2)
N2 0.024(3) 0.023(3) 0.024(3) 0.002(2) -0.001(2) 0.001(3)
N3 0.024(3) 0.026(3) 0.022(3) 0.000(2) 0.000(2) -0.003(3)
N4 0.021(3) 0.023(3) 0.030(3) 0.002(3) -0.002(3) 0.000(2)
C1 0.023(3) 0.024(4) 0.027(4) 0.003(3) -0.006(3) -0.003(3)
C2 0.035(4) 0.031(4) 0.026(4) 0.002(3) -0.006(3) -0.001(3)
C3 0.029(4) 0.027(4) 0.037(4) 0.001(3) -0.012(3) 0.003(3)
C4 0.033(4) 0.029(4) 0.048(5) 0.001(4) -0.008(4) -0.001(3)
C5 0.049(6) 0.027(4) 0.064(6) 0.000(4) -0.017(5) -0.001(4)
C6 0.074(7) 0.028(5) 0.060(6) -0.002(5) -0.033(6) 0.002(5)
C7 0.071(7) 0.053(6) 0.035(5) -0.013(4) -0.018(5) 0.024(6)
C8 0.042(5) 0.034(4) 0.029(4) 0.004(3) -0.008(3) 0.006(4)
C9 0.029(4) 0.019(3) 0.030(3) 0.000(3) -0.002(3) -0.001(3)
C10 0.032(4) 0.032(4) 0.030(4) 0.006(3) 0.003(3) -0.003(4)
C11 0.032(4) 0.020(3) 0.030(4) 0.005(3) 0.007(3) -0.002(3)
C12 0.037(5) 0.033(4) 0.047(5) -0.005(4) 0.002(4) -0.001(4)
C13 0.032(5) 0.045(6) 0.077(7) -0.006(5) 0.001(5) 0.005(4)
C14 0.050(6) 0.039(5) 0.070(7) -0.014(5) 0.025(5) 0.000(5)
C15 0.058(6) 0.029(4) 0.043(5) -0.002(4) 0.019(4) -0.003(4)
C16 0.045(5) 0.025(4) 0.038(4) 0.003(3) 0.003(4) -0.007(3)
C17 0.026(4) 0.026(4) 0.023(3) 0.000(3) 0.004(3) -0.001(3)
C18 0.037(4) 0.024(4) 0.032(4) 0.003(3) -0.003(3) -0.004(3)
C19 0.036(4) 0.030(4) 0.020(3) 0.003(3) 0.000(3) -0.002(3)
C20 0.041(5) 0.036(4) 0.032(4) -0.006(3) -0.005(4) 0.005(4)
C21 0.055(6) 0.041(5) 0.035(4) -0.008(4) -0.007(4) -0.009(4)
C22 0.077(7) 0.031(5) 0.032(4) -0.005(3) -0.007(4) -0.002(4)
C23 0.064(6) 0.040(5) 0.027(4) -0.002(4) 0.007(4) 0.010(4)
C24 0.048(5) 0.035(4) 0.022(4) -0.001(3) 0.001(3) 0.004(4)
C25 0.025(4) 0.027(4) 0.032(4) 0.007(3) -0.001(3) -0.004(3)
C26 0.032(4) 0.036(5) 0.034(4) 0.009(3) 0.009(3) 0.010(3)
C27 0.025(4) 0.026(4) 0.027(4) 0.008(3) -0.006(3) 0.004(3)
C28 0.029(4) 0.027(4) 0.036(4) 0.002(3) -0.006(3) -0.008(3)
C29 0.043(5) 0.026(4) 0.045(5) -0.004(3) -0.002(4) 0.000(4)
C30 0.035(5) 0.030(4) 0.039(4) 0.003(3) 0.010(3) 0.001(3)
C31 0.027(4) 0.026(4) 0.027(3) 0.006(3) 0.000(3) -0.001(3)
C32 0.031(4) 0.023(4) 0.029(3) 0.001(3) 0.000(3) -0.006(3)
C33 0.024(4) 0.019(3) 0.036(4) -0.003(3) -0.004(3) -0.002(3)
C34 0.035(4) 0.028(4) 0.029(4) -0.004(3) -0.002(3) 0.002(3)
C35 0.054(5) 0.032(4) 0.034(4) -0.009(4) -0.010(4) 0.011(4)
C36 0.040(5) 0.036(5) 0.050(5) -0.018(4) -0.021(4) 0.006(4)
C37 0.024(4) 0.027(4) 0.070(6) -0.004(4) -0.004(4) -0.001(3)
C38 0.024(4) 0.025(4) 0.042(4) -0.002(3) -0.001(3) 0.000(3)
C39 0.032(4) 0.023(4) 0.029(4) 0.002(3) -0.001(3) 0.000(3)
C40 0.026(4) 0.023(4) 0.039(4) 0.008(3) 0.003(3) -0.001(3)
C41 0.037(5) 0.027(4) 0.049(5) 0.012(4) 0.006(4) 0.010(3)
C42 0.062(6) 0.037(5) 0.035(4) 0.007(4) 0.017(4) 0.016(4)
C43 0.055(6) 0.029(4) 0.028(4) -0.004(3) 0.001(4) 0.008(4)
C44 0.042(5) 0.027(4) 0.028(4) 0.001(3) -0.002(3) 0.005(3)
C45 0.026(4) 0.031(4) 0.024(3) -0.001(3) -0.003(3) 0.002(3)
C46 0.026(4) 0.029(4) 0.028(4) 0.003(3) 0.004(3) 0.003(3)
C47 0.028(4) 0.049(5) 0.028(4) 0.007(3) 0.001(3) 0.002(4)
C48 0.031(4) 0.047(5) 0.029(4) -0.005(4) 0.001(3) 0.011(4)
C49 0.030(4) 0.035(5) 0.033(4) -0.009(3) -0.002(3) 0.010(3)
C50 0.030(4) 0.027(4) 0.029(4) 0.001(3) 0.001(3) 0.002(3)
C51 0.028(4) 0.023(3) 0.022(3) 0.002(3) 0.001(3) 0.002(3)
C52 0.030(4) 0.026(4) 0.030(4) 0.001(3) -0.004(3) 0.004(3)
C53 0.025(4) 0.039(5) 0.041(4) -0.004(4) -0.009(3) -0.002(3)
C54 0.042(5) 0.028(4) 0.037(4) 0.000(3) -0.009(3) -0.008(4)
C55 0.029(4) 0.026(4) 0.033(4) -0.003(3) 0.003(3) 0.001(3)
C56 0.029(4) 0.027(4) 0.032(4) -0.003(3) 0.001(3) -0.001(3)
Cs3 0.0385(3) 0.0481(3) 0.0560(3) -0.0039(3) -0.0090(3) -0.0071(3)
P3 0.0280(10) 0.0248(10) 0.0299(9) 0.0023(8) -0.0022(8) 0.0018(8)
N5 0.029(4) 0.030(4) 0.039(4) 0.000(3) 0.001(3) 0.004(3)
N6 0.031(3) 0.033(4) 0.032(3) 0.007(3) 0.002(3) 0.001(3)
C57 0.036(5) 0.033(5) 0.048(5) 0.001(4) 0.007(4) 0.009(4)
C58 0.077(8) 0.052(6) 0.045(5) 0.018(4) 0.020(5) 0.037(6)
C59 0.028(4) 0.038(5) 0.045(5) 0.002(4) 0.002(4) 0.012(4)
C60 0.053(6) 0.039(5) 0.048(5) -0.003(4) 0.011(4) 0.010(4)
C61 0.043(5) 0.041(5) 0.056(5) 0.002(4) 0.012(4) 0.002(4)
C62 0.041(5) 0.059(6) 0.038(4) 0.001(4) 0.000(4) 0.011(5)
C63 0.038(5) 0.055(6) 0.048(5) -0.011(4) -0.004(4) 0.003(5)
C64 0.035(5) 0.053(6) 0.045(5) 0.001(5) -0.004(4) 0.002(4)
C65 0.035(4) 0.034(4) 0.033(4) 0.007(3) -0.004(3) 0.000(4)
C66 0.054(6) 0.033(5) 0.041(5) 0.003(4) 0.000(4) -0.002(4)
C67 0.032(4) 0.024(4) 0.044(4) 0.009(3) 0.000(4) 0.004(3)
C68 0.037(5) 0.069(7) 0.034(4) 0.006(4) -0.004(4) 0.012(4)
C69 0.057(6) 0.086(8) 0.034(5) 0.000(5) -0.003(4) 0.032(6)
C70 0.052(6) 0.049(6) 0.047(5) 0.014(4) 0.017(4) 0.016(5)
C71 0.032(5) 0.047(5) 0.061(6) 0.018(5) 0.014(4) 0.002(4)
C72 0.043(5) 0.053(6) 0.044(5) 0.011(4) 0.004(4) -0.005(4)
C73 0.033(4) 0.040(5) 0.031(4) -0.004(3) 0.002(3) 0.003(4)
C74 0.041(5) 0.030(4) 0.036(4) -0.002(3) -0.009(4) 0.002(4)
C75 0.051(6) 0.033(5) 0.048(5) -0.005(4) -0.002(4) 0.003(4)
C76 0.062(7) 0.050(6) 0.040(5) -0.018(4) -0.009(4) -0.001(5)
C77 0.055(6) 0.046(6) 0.042(5) -0.006(4) -0.014(4) 0.002(4)
C78 0.050(5) 0.037(5) 0.041(4) 0.003(4) -0.011(4) 0.008(4)
C79 0.033(4) 0.023(4) 0.028(4) 0.000(3) -0.004(3) 0.002(3)
C80 0.035(4) 0.031(4) 0.029(4) -0.004(3) -0.001(3) -0.001(4)
C81 0.033(4) 0.031(4) 0.039(4) -0.003(4) -0.007(3) 0.002(3)
C82 0.047(5) 0.034(5) 0.036(4) 0.001(3) -0.009(4) -0.002(4)
C83 0.052(5) 0.034(5) 0.029(4) 0.003(3) -0.001(4) -0.010(4)
C84 0.033(4) 0.031(4) 0.034(4) -0.003(3) 0.002(3) 0.002(3)

loop_
_atom_type_symbol
_atom_type_description
_atom_type_scat_dispersion_real
_atom_type_scat_dispersion_imag
_atom_type_scat_source
C C 0.0033 0.0016 'International Tables Vol C Tables 4.2.6.8 and 6.1.1.4'
H H 0.0000 0.0000 'International Tables Vol C Tables 4.2.6.8 and 6.1.1.4'
Cs Cs -0.3680 2.1192 'International Tables Vol C Tables 4.2.6.8 and 6.1.1.4'
N N 0.0061 0.0033 'International Tables Vol C Tables 4.2.6.8 and 6.1.1.4'
P P 0.1023 0.0942 'International Tables Vol C Tables 4.2.6.8 and 6.1.1.4'

loop_
_geom_angle_atom_site_label_1
_geom_angle_atom_site_label_2
_geom_angle_atom_site_label_3
_geom_angle
_geom_angle_site_symmetry_1
_geom_angle_site_symmetry_3
N1 Cs1 N2 43.25(14) . .
N1 Cs1 N3 95.20(16) . .
N1 Cs1 N4 111.06(16) . .
N1 Cs1 C3 43.48(17) . .
N1 Cs1 C4 57.73(18) . .
N1 Cs1 C8 56.99(18) . .
N1 Cs1 H10B 140.2(10) . 3_656
N1 Cs1 C27 129.98(17) . .
N1 Cs1 C31 109.85(17) . .
N1 Cs1 C32 111.31(17) . .
N2 Cs1 C8 89.70(17) . .
N2 Cs1 H10B 147.7(7) . 3_656
N3 Cs1 N2 100.58(14) . .
N3 Cs1 N4 47.19(16) . .
N3 Cs1 C3 104.20(17) . .
N3 Cs1 C4 85.50(19) . .
N3 Cs1 C8 123.60(17) . .
N3 Cs1 H10B 109.6(10) . 3_656
N3 Cs1 C27 85.89(16) . .
N3 Cs1 C31 123.23(16) . .
N3 Cs1 C32 101.72(17) . .
N4 Cs1 N2 83.47(15) . .
N4 Cs1 C3 145.36(18) . .
N4 Cs1 C4 131.99(19) . .
N4 Cs1 C8 166.53(17) . .
N4 Cs1 H10B 108.7(10) . 3_656
N4 Cs1 C27 41.16(17) . .
N4 Cs1 C31 76.12(17) . .
N4 Cs1 C32 54.54(17) . .
C3 Cs1 N2 84.16(16) . .
C3 Cs1 C4 23.1(2) . .
C3 Cs1 C8 21.48(18) . .
C3 Cs1 H10B 98.9(8) . 3_656
C3 Cs1 C27 167.80(19) . .
C3 Cs1 C31 129.25(19) . .
C4 Cs1 N2 100.97(16) . .
C4 Cs1 C8 38.3(2) . .
C4 Cs1 H10B 92.8(5) . 3_656
C4 Cs1 C27 169.04(19) . .
C4 Cs1 C31 150.9(2) . .
C8 Cs1 H10B 83.2(10) . 3_656
C27 Cs1 N2 87.28(15) . .
C27 Cs1 C8 150.35(18) . .
C27 Cs1 H10B 83.8(7) . 3_656
C27 Cs1 C31 39.02(18) . .
C31 Cs1 N2 71.31(15) . .
C31 Cs1 C8 112.66(18) . .
C31 Cs1 H10B 82.45(19) . 3_656
C32 Cs1 N2 68.20(15) . .
C32 Cs1 C3 145.01(19) . .
C32 Cs1 C4 167.78(19) . .
C32 Cs1 C8 132.87(19) . .
C32 Cs1 H10B 94.0(3) . 3_656
C32 Cs1 C27 22.99(17) . .
C32 Cs1 C31 21.95(18) . .
N1 Cs2 C11 85.70(17) . .
N1 Cs2 C16 89.46(18) . .
N1 Cs2 C19 94.78(17) . .
N1 Cs2 C20 77.24(18) . .
N1 Cs2 C21 80.1(2) . .
N1 Cs2 C22 99.71(19) . .
N1 Cs2 C23 117.48(18) . .
N1 Cs2 C24 115.91(18) . .
N2 Cs2 N1 46.19(15) . .
N2 Cs2 N3 115.05(15) . .
N2 Cs2 N4 93.30(15) . .
N2 Cs2 C11 42.62(17) . .
N2 Cs2 C16 56.31(18) . .
N2 Cs2 C19 139.92(18) . .
N2 Cs2 C20 123.32(19) . .
N2 Cs2 C21 121.2(2) . .
N2 Cs2 C22 134.6(2) . .
N2 Cs2 C23 155.4(2) . .
N2 Cs2 C24 162.07(18) . .
N3 Cs2 N1 88.32(15) . .
N3 Cs2 N4 46.16(15) . .
N3 Cs2 C11 145.59(16) . .
N3 Cs2 C16 168.32(17) . .
N3 Cs2 C19 42.14(16) . .
N3 Cs2 C20 56.63(17) . .
N3 Cs2 C21 78.29(17) . .
N3 Cs2 C22 87.04(18) . .
N3 Cs2 C23 77.45(18) . .
N3 Cs2 C24 56.15(17) . .
N4 Cs2 N1 101.53(15) . .
N4 Cs2 C11 102.19(17) . .
N4 Cs2 C16 123.37(18) . .
N4 Cs2 C19 85.32(17) . .
N4 Cs2 C20 102.72(18) . .
N4 Cs2 C21 123.97(18) . .
N4 Cs2 C22 127.06(19) . .
N4 Cs2 C23 109.56(19) . .
N4 Cs2 C24 89.55(17) . .
C11 Cs2 C16 22.73(18) . .
C11 Cs2 C20 152.1(2) . .
C11 Cs2 C21 133.5(2) . .
C11 Cs2 C22 127.37(19) . .
C11 Cs2 C23 134.60(19) . .
C11 Cs2 C24 153.07(18) . .
C16 Cs2 C21 112.6(2) . .
C16 Cs2 C22 104.6(2) . .
C16 Cs2 C23 113.6(2) . .
C16 Cs2 C24 134.52(19) . .
C19 Cs2 C11 172.24(17) . .
C19 Cs2 C16 149.53(18) . .
C19 Cs2 C20 22.7(2) . .
C19 Cs2 C21 39.4(2) . .
C19 Cs2 C22 44.90(19) . .
C19 Cs2 C23 38.93(19) . .
C19 Cs2 C24 22.81(19) . .
C20 Cs2 C16 133.8(2) . .
C20 Cs2 C21 22.04(19) . .
C20 Cs2 C22 37.79(19) . .
C20 Cs2 C23 44.2(2) . .
C20 Cs2 C24 39.0(2) . .
C21 Cs2 C22 21.2(2) . .
C21 Cs2 C23 37.5(2) . .
C23 Cs2 C22 21.0(2) . .
C24 Cs2 C21 44.8(2) . .
C24 Cs2 C22 37.8(2) . .
C24 Cs2 C23 21.7(2) . .
N1 P1 Cs2 64.5(2) . .
N1 P1 C33 112.1(3) . .
N1 P1 C39 110.9(3) . .
N2 P1 Cs2 50.4(2) . .
N2 P1 N1 108.3(3) . .
N2 P1 C33 110.6(3) . .
N2 P1 C39 111.2(3) . .
C33 P1 Cs2 104.9(2) . .
C33 P1 C39 103.7(4) . .
C39 P1 Cs2 150.3(3) . .
N3 P2 N4 106.3(3) . .
N3 P2 C45 110.8(3) . .
N3 P2 C51 113.4(3) . .
N4 P2 C45 112.6(3) . .
N4 P2 C51 111.3(3) . .
C51 P2 C45 102.7(3) . .
Cs1 N1 Cs2 72.95(13) . .
P1 N1 Cs1 105.9(3) . .
P1 N1 Cs2 90.8(3) . .
C1 N1 Cs1 111.8(4) . .
C1 N1 Cs2 147.1(4) . .
C1 N1 P1 117.2(5) . .
Cs2 N2 Cs1 69.85(12) . .
P1 N2 Cs1 83.7(2) . .
P1 N2 Cs2 106.1(3) . .
C9 N2 Cs1 150.1(4) . .
C9 N2 Cs2 115.8(4) . .
C9 N2 P1 119.5(5) . .
Cs1 N3 Cs2 74.48(13) . .
P2 N3 Cs1 96.6(2) . .
P2 N3 Cs2 95.7(3) . .
C17 N3 Cs1 138.4(4) . .
C17 N3 Cs2 110.9(4) . .
C17 N3 P2 122.7(5) . .
Cs1 N4 Cs2 73.86(13) . .
P2 N4 Cs1 96.1(3) . .
P2 N4 Cs2 94.1(3) . .
C25 N4 Cs1 114.3(4) . .
C25 N4 Cs2 140.0(5) . .
C25 N4 P2 122.0(5) . .
Cs1 C1 Cs2 52.38(9) . .
Cs1 C1 H1 122.3 . .
Cs2 C1 H1 128.1 . .
N1 C1 Cs1 47.5(3) . .
N1 C1 Cs2 23.1(3) . .
N1 C1 H1 108.5 . .
N1 C1 C2 111.2(6) . .
N1 C1 C3 109.1(6) . .
C2 C1 Cs1 128.6(5) . .
C2 C1 Cs2 91.1(4) . .
C2 C1 H1 108.5 . .
C3 C1 Cs1 61.6(4) . .
C3 C1 Cs2 108.1(4) . .
C3 C1 H1 108.5 . .
C3 C1 C2 110.8(6) . .
Cs1 C2 Cs2 45.68(7) . .
Cs1 C2 H2A 72.0 . .
Cs1 C2 H2B 120.3 . .
Cs1 C2 H2C 126.6 . .
Cs2 C2 H2A 51.4 . .
Cs2 C2 H2B 156.2 . .
Cs2 C2 H2C 91.9 . .
C1 C2 Cs1 37.6(4) . .
C1 C2 Cs2 71.1(4) . .
C1 C2 H2A 109.5 . .
C1 C2 H2B 109.5 . .
C1 C2 H2C 109.5 . .
H2A C2 H2B 109.5 . .
H2A C2 H2C 109.5 . .
H2B C2 H2C 109.5 . .
C1 C3 Cs1 95.5(4) . .
C4 C3 Cs1 82.3(5) . .
C4 C3 C1 120.4(7) . .
C8 C3 Cs1 91.4(5) . .
C8 C3 C1 120.4(8) . .
C8 C3 C4 119.2(8) . .
Cs1 C4 H4 101.7 . .
C3 C4 Cs1 74.6(5) . .
C3 C4 H4 120.1 . .
C5 C4 Cs1 93.6(5) . .
C5 C4 C3 119.9(9) . .
C5 C4 H4 120.1 . .
Cs1 C5 H5 111.7 . .
C4 C5 Cs1 65.6(5) . .
C4 C5 H5 119.8 . .
C6 C5 Cs1 92.6(6) . .
C6 C5 C4 120.3(10) . .
C6 C5 H5 119.8 . .
Cs1 C6 H6 126.1 . .
C5 C6 Cs1 68.6(6) . .
C5 C6 H6 119.7 . .
C5 C6 C7 120.7(9) . .
C7 C6 Cs1 77.4(6) . .
C7 C6 H6 119.7 . .
Cs1 C7 H7 121.9 . .
C6 C7 Cs1 83.5(6) . .
C6 C7 H7 119.8 . .
C6 C7 C8 120.4(9) . .
C8 C7 Cs1 65.7(5) . .
C8 C7 H7 119.8 . .
Cs1 C8 H8 108.1 . .
C3 C8 Cs1 67.1(4) . .
C3 C8 C7 119.5(9) . .
C3 C8 H8 120.2 . .
C7 C8 Cs1 94.4(6) . .
C7 C8 H8 120.2 . .
Cs1 C9 Cs1 133.64(15) . 3_646
Cs1 C9 H9 125.5 . .
Cs1 C9 H9 89.0 3_646 .
Cs2 C9 Cs1 140.67(19) . 3_646
Cs2 C9 Cs1 49.76(8) . .
Cs2 C9 H9 120.9 . .
N2 C9 Cs1 154.3(4) . 3_646
N2 C9 Cs1 21.5(3) . .
N2 C9 Cs2 44.4(3) . .
N2 C9 H9 107.6 . .
N2 C9 C10 112.5(6) . .
N2 C9 C11 108.2(6) . .
C10 C9 Cs1 42.3(4) . 3_646
C10 C9 Cs1 93.8(4) . .
C10 C9 Cs2 130.2(5) . .
C10 C9 H9 107.6 . .
C10 C9 C11 113.1(6) . .
C11 C9 Cs1 108.6(4) . .
C11 C9 Cs1 84.2(4) . 3_646
C11 C9 Cs2 63.8(4) . .
C11 C9 H9 107.6 . .
Cs1 C10 Cs2 136.85(19) 3_646 .
Cs1 C10 H10B 14.8 3_646 .
Cs1 C10 H10A 105.7 3_646 .
Cs1 C10 H10C 98.3 3_646 .
Cs2 C10 H10B 129.2 . .
Cs2 C10 H10A 117.1 . .
Cs2 C10 H10C 73.5 . .
C9 C10 Cs1 123.5(5) . 3_646
C9 C10 Cs2 36.5(4) . .
C9 C10 H10B 109.5 . .
C9 C10 H10A 109.5 . .
C9 C10 H10C 109.5 . .
H10B C10 H10A 109.5 . .
H10B C10 H10C 109.5 . .
H10A C10 H10C 109.5 . .
C9 C11 Cs2 93.4(4) . .
C12 C11 Cs2 95.6(5) . .
C12 C11 C9 124.3(7) . .
C12 C11 C16 117.0(8) . .
C16 C11 Cs2 80.1(4) . .
C16 C11 C9 118.7(7) . .
Cs1 C12 H12 63.5 3_646 .
Cs2 C12 Cs1 150.3(2) . 3_646
Cs2 C12 H12 108.3 . .
C11 C12 Cs1 94.1(5) . 3_646
C11 C12 Cs2 64.0(5) . .
C11 C12 H12 119.4 . .
C11 C12 C13 121.3(9) . .
C13 C12 Cs1 111.5(6) . 3_646
C13 C12 Cs2 97.5(6) . .
C13 C12 H12 119.4 . .
Cs2 C13 H13 124.6 . .
C12 C13 Cs2 64.0(6) . .
C12 C13 H13 119.3 . .
C14 C13 Cs2 83.2(7) . .
C14 C13 C12 121.4(10) . .
C14 C13 H13 119.3 . .
Cs2 C14 H14 125.9 . .
C13 C14 Cs2 78.6(6) . .
C13 C14 H14 120.7 . .
C13 C14 C15 118.7(9) . .
C15 C14 Cs2 66.5(5) . .
C15 C14 H14 120.7 . .
Cs2 C15 H15 112.8 . .
C14 C15 Cs2 95.1(6) . .
C14 C15 H15 120.3 . .
C16 C15 Cs2 61.2(5) . .
C16 C15 C14 119.3(9) . .
C16 C15 H15 120.3 . .
Cs2 C16 H16 94.0 . .
C11 C16 Cs2 77.1(4) . .
C11 C16 H16 118.8 . .
C15 C16 Cs2 99.0(5) . .
C15 C16 C11 122.3(9) . .
C15 C16 H16 118.8 . .
Cs1 C17 H17 133.3 . .
Cs2 C17 Cs1 54.79(9) . .
Cs2 C17 H17 122.1 . .
N3 C17 Cs1 28.7(3) . .
N3 C17 Cs2 48.9(3) . .
N3 C17 H17 108.6 . .
N3 C17 C18 109.6(6) . .
N3 C17 C19 107.4(6) . .
C18 C17 Cs1 85.6(4) . .
C18 C17 Cs2 128.8(5) . .
C18 C17 H17 108.6 . .
C18 C17 C19 114.0(6) . .
C19 C17 Cs1 105.0(4) . .
C19 C17 Cs2 58.4(4) . .
C19 C17 H17 108.6 . .
Cs1 C18 Cs2 47.14(7) . .
Cs1 C18 H18A 46.4 . .
Cs1 C18 H18B 152.6 . .
Cs1 C18 H18C 93.4 . .
Cs2 C18 H18A 71.7 . .
Cs2 C18 H18B 120.6 . .
Cs2 C18 H18C 126.5 . .
C17 C18 Cs1 75.1(4) . .
C17 C18 Cs2 37.9(4) . .
C17 C18 H18A 109.5 . .
C17 C18 H18B 109.5 . .
C17 C18 H18C 109.5 . .
H18A C18 H18B 109.5 . .
H18A C18 H18C 109.5 . .
H18B C18 H18C 109.5 . .
Cs2 C19 Cs1 50.60(10) . .
C17 C19 Cs1 58.0(4) . .
C17 C19 Cs2 99.6(4) . .
C20 C19 Cs1 83.2(5) . .
C20 C19 Cs2 81.6(5) . .
C20 C19 C17 122.3(7) . .
C20 C19 C24 117.8(8) . .
C24 C19 Cs1 126.6(5) . .
C24 C19 Cs2 82.6(5) . .
C24 C19 C17 119.5(7) . .
Cs1 C20 H20 64.7 . .
Cs2 C20 Cs1 50.20(10) . .
Cs2 C20 H20 110.3 . .
C19 C20 Cs1 81.1(4) . .
C19 C20 Cs2 75.7(5) . .
C19 C20 H20 119.0 . .
C19 C20 C21 122.0(9) . .
C21 C20 Cs1 124.7(6) . .
C21 C20 Cs2 84.9(5) . .
C21 C20 H20 119.0 . .
Cs2 C21 H21 114.0 . .
C20 C21 Cs2 73.1(5) . .
C20 C21 H21 120.7 . .
C22 C21 Cs2 82.8(5) . .
C22 C21 C20 118.5(9) . .
C22 C21 H21 120.7 . .
Cs2 C22 H22 117.8 . .
C21 C22 Cs2 75.9(5) . .
C21 C22 H22 119.7 . .
C23 C22 Cs2 77.3(5) . .
C23 C22 C21 120.6(9) . .
C23 C22 H22 119.7 . .
Cs2 C23 H23 116.1 . .
C22 C23 Cs2 81.8(5) . .
C22 C23 H23 119.6 . .
C22 C23 C24 120.7(9) . .
C24 C23 Cs2 73.0(5) . .
C24 C23 H23 119.6 . .
Cs2 C24 H24 110.4 . .
C19 C24 Cs2 74.6(5) . .
C19 C24 H24 119.8 . .
C23 C24 Cs2 85.3(5) . .
C23 C24 C19 120.3(9) . .
C23 C24 H24 119.8 . .
Cs1 C25 Cs2 54.00(10) . .
Cs1 C25 H25 117.2 . .
Cs2 C25 H25 133.4 . .
N4 C25 Cs1 46.4(3) . .
N4 C25 Cs2 27.9(3) . .
N4 C25 H25 108.6 . .
N4 C25 C26 111.6(7) . .
N4 C25 C27 107.7(6) . .
C26 C25 Cs1 133.4(5) . .
C26 C25 Cs2 88.6(5) . .
C26 C25 H25 108.6 . .
C27 C25 Cs1 61.6(4) . .
C27 C25 Cs2 103.9(4) . .
C27 C25 H25 108.6 . .
C27 C25 C26 111.7(6) . .
Cs2 C26 H26A 55.8 . .
Cs2 C26 H26B 163.4 . .
Cs2 C26 H26C 84.5 . .
C25 C26 Cs2 72.6(4) . .
C25 C26 H26A 109.5 . .
C25 C26 H26B 109.5 . .
C25 C26 H26C 109.5 . .
H26A C26 H26B 109.5 . .
H26A C26 H26C 109.5 . .
H26B C26 H26C 109.5 . .
Cs1 C27 Cs2 49.84(9) . .
C25 C27 Cs1 96.5(4) . .
C25 C27 Cs2 59.3(4) . .
C28 C27 Cs1 97.8(5) . .
C28 C27 Cs2 144.3(5) . .
C28 C27 C25 121.8(7) . .
C28 C27 C32 117.7(7) . .
C32 C27 Cs1 71.6(4) . .
C32 C27 Cs2 70.9(4) . .
C32 C27 C25 120.4(7) . .
Cs1 C28 H28 117.0 . .
C27 C28 Cs1 62.1(4) . .
C27 C28 H28 119.3 . .
C27 C28 C29 121.5(7) . .
C29 C28 Cs1 91.4(5) . .
C29 C28 H28 119.3 . .
Cs1 C29 H29 127.2 . .
C28 C29 Cs1 69.5(5) . .
C28 C29 H29 120.1 . .
C30 C29 Cs1 75.1(5) . .
C30 C29 C28 119.8(8) . .
C30 C29 H29 120.1 . .
Cs1 C30 H30 122.4 . .
C29 C30 Cs1 85.8(5) . .
C29 C30 H30 120.5 . .
C31 C30 Cs1 62.0(4) . .
C31 C30 C29 119.1(8) . .
C31 C30 H30 120.5 . .
Cs1 C31 H31 104.2 . .
C30 C31 Cs1 98.6(5) . .
C30 C31 H31 119.9 . .
C32 C31 Cs1 66.8(4) . .
C32 C31 C30 120.2(7) . .
C32 C31 H31 119.9 . .
Cs1 C32 Cs2 53.36(10) . .
Cs1 C32 H32 93.4 . .
Cs2 C32 H32 44.8 . .
C27 C32 Cs1 85.4(4) . .
C27 C32 Cs2 93.2(4) . .
C27 C32 H32 119.1 . .
C31 C32 Cs1 91.2(5) . .
C31 C32 Cs2 129.4(5) . .
C31 C32 C27 121.8(7) . .
C31 C32 H32 119.1 . .
P1 C33 Cs2 52.5(2) . .
C34 C33 Cs2 72.9(5) . .
C34 C33 P1 117.0(6) . .
C34 C33 C38 117.7(7) . .
C38 C33 Cs2 145.8(5) . .
C38 C33 P1 125.0(6) . .
Cs2 C34 H34 42.7 . .
C33 C34 Cs2 89.6(5) . .
C33 C34 H34 119.3 . .
C33 C34 C35 121.4(8) . .
C35 C34 Cs2 136.5(6) . .
C35 C34 H34 119.3 . .
C34 C35 H35 120.5 . .
C34 C35 C36 119.0(8) . .
C36 C35 H35 120.5 . .
C35 C36 H36 119.8 . .
C37 C36 C35 120.5(8) . .
C37 C36 H36 119.8 . .
C36 C37 H37 119.7 . .
C36 C37 C38 120.7(8) . .
C38 C37 H37 119.7 . .
C33 C38 H38 119.7 . .
C37 C38 C33 120.6(8) . .
C37 C38 H38 119.7 . .
P1 C39 Cs1 62.4(2) . .
C40 C39 Cs1 144.7(5) . .
C40 C39 P1 126.2(6) . .
C44 C39 Cs1 63.2(5) . .
C44 C39 P1 115.8(6) . .
C44 C39 C40 117.7(7) . .
C39 C40 H40 119.8 . .
C41 C40 C39 120.4(8) . .
C41 C40 H40 119.8 . .
C40 C41 H41 119.6 . .
C42 C41 C40 120.8(8) . .
C42 C41 H41 119.6 . .
C41 C42 H42 120.7 . .
C43 C42 C41 118.7(8) . .
C43 C42 H42 120.7 . .
Cs1 C43 H43 89.3 . .
C42 C43 Cs1 139.4(6) . .
C42 C43 H43 119.5 . .
C44 C43 Cs1 41.7(5) . .
C44 C43 C42 121.0(8) . .
C44 C43 H43 119.5 . .
Cs1 C44 H44 43.2 . .
C39 C44 Cs1 98.3(5) . .
C39 C44 H44 119.4 . .
C43 C44 Cs1 124.8(6) . .
C43 C44 C39 121.3(8) . .
C43 C44 H44 119.4 . .
P2 C45 Cs2 60.3(2) . .
C46 C45 Cs2 143.6(5) . .
C46 C45 P2 123.9(6) . .
C46 C45 C50 117.8(7) . .
C50 C45 Cs2 67.8(4) . .
C50 C45 P2 118.1(6) . .
C45 C46 H46 119.3 . .
C47 C46 C45 121.3(8) . .
C47 C46 H46 119.3 . .
C46 C47 H47 120.1 . .
C48 C47 C46 119.9(8) . .
C48 C47 H47 120.1 . .
C47 C48 H48 120.2 . .
C49 C48 C47 119.6(7) . .
C49 C48 H48 120.2 . .
Cs2 C49 H49 94.0 . .
C48 C49 Cs2 134.7(5) . .
C48 C49 H49 119.8 . .
C48 C49 C50 120.4(8) . .
C50 C49 Cs2 39.4(4) . .
C50 C49 H49 119.8 . .
Cs2 C50 H50 47.0 . .
C45 C50 Cs2 93.4(5) . .
C45 C50 H50 119.5 . .
C49 C50 Cs2 127.8(5) . .
C49 C50 C45 120.9(8) . .
C49 C50 H50 119.5 . .
P2 C51 Cs1 55.8(2) . .
C52 C51 Cs1 159.2(5) . .
C52 C51 P2 124.9(6) . .
C52 C51 C56 117.3(7) . .
C56 C51 Cs1 65.6(4) . .
C56 C51 P2 117.7(6) . .
C51 C52 H52 118.8 . .
C51 C52 C53 122.4(7) . .
C53 C52 H52 118.8 . .
C52 C53 H53 120.4 . .
C52 C53 C54 119.2(7) . .
C54 C53 H53 120.4 . .
C53 C54 H54 120.2 . .
C55 C54 C53 119.6(7) . .
C55 C54 H54 120.2 . .
Cs1 C55 H55 91.1 . .
C54 C55 Cs1 144.2(5) . .
C54 C55 H55 120.1 . .
C56 C55 Cs1 34.0(4) . .
C56 C55 C54 119.7(7) . .
C56 C55 H55 120.1 . .
Cs1 C56 H56 33.1 . .
C51 C56 Cs1 96.2(5) . .
C51 C56 H56 119.2 . .
C55 C56 Cs1 135.1(5) . .
C55 C56 C51 121.7(7) . .
C55 C56 H56 119.2 . .
N5 Cs3 N6 166.46(17) . 4_576
N5 Cs3 C67 137.56(19) . 4_576
N5 Cs3 C71 98.68(19) . 4_576
N5 Cs3 C72 118.7(2) . 4_576
N5 Cs3 C73 46.97(19) . .
N5 Cs3 C73 141.9(2) . 4_576
N5 Cs3 C74 120.17(18) . 4_576
N5 Cs3 C74 64.26(18) . .
N5 Cs3 C78 56.4(2) . .
N5 Cs3 C80 123.43(18) . 4_576
N5 Cs3 H80 122.6(12) . 4_576
N6 Cs3 C67 42.28(18) 4_576 4_576
N6 Cs3 C71 78.00(19) 4_576 4_576
N6 Cs3 C72 56.2(2) 4_576 4_576
N6 Cs3 C73 119.65(19) 4_576 .
N6 Cs3 C73 50.05(19) 4_576 4_576
N6 Cs3 C74 70.03(18) 4_576 4_576
N6 Cs3 C74 103.40(17) 4_576 .
N6 Cs3 C78 110.6(2) 4_576 .
N6 Cs3 C80 50.07(17) 4_576 4_576
N6 Cs3 H80 47.6(12) 4_576 4_576
C67 Cs3 C71 39.4(2) 4_576 4_576
C67 Cs3 C74 89.06(19) 4_576 .
C67 Cs3 C78 119.7(2) 4_576 .
C67 Cs3 C80 91.03(19) 4_576 4_576
C67 Cs3 H80 84.6(13) 4_576 4_576
C71 Cs3 C74 58.9(2) 4_576 .
C71 Cs3 H80 105.8(13) 4_576 4_576
C72 Cs3 C67 23.3(2) 4_576 4_576
C72 Cs3 C71 22.3(2) 4_576 4_576
C72 Cs3 C73 94.7(2) 4_576 4_576
C72 Cs3 C73 87.4(2) 4_576 .
C72 Cs3 C74 117.9(2) 4_576 4_576
C72 Cs3 C74 65.9(2) 4_576 .
C72 Cs3 C78 98.9(2) 4_576 .
C72 Cs3 C80 96.7(2) 4_576 4_576
C72 Cs3 H80 85.9(13) 4_576 4_576
C73 Cs3 C67 71.8(2) 4_576 4_576
C73 Cs3 C67 110.6(2) . 4_576
C73 Cs3 C71 78.3(2) . 4_576
C73 Cs3 C71 109.3(2) 4_576 4_576
C73 Cs3 C73 162.64(2) . 4_576
C73 Cs3 C74 150.3(2) . 4_576
C73 Cs3 C74 21.5(2) . .
C73 Cs3 C74 153.4(2) 4_576 .
C73 Cs3 C74 23.3(2) 4_576 4_576
C73 Cs3 C78 22.97(19) . .
C73 Cs3 C78 140.50(19) 4_576 .
C73 Cs3 C80 64.84(19) 4_576 4_576
C73 Cs3 C80 97.80(19) . 4_576
C73 Cs3 H80 88.5(13) . 4_576
C73 Cs3 H80 74.5(13) 4_576 4_576
C74 Cs3 C67 94.9(2) 4_576 4_576
C74 Cs3 C71 130.9(2) 4_576 4_576
C74 Cs3 C74 163.59(3) 4_576 .
C74 Cs3 C78 129.23(19) 4_576 .
C74 Cs3 C80 65.92(19) 4_576 4_576
C74 Cs3 H80 85.7(13) . 4_576
C74 Cs3 H80 78.9(13) 4_576 4_576
C78 Cs3 C71 96.3(2) . 4_576
C78 Cs3 C74 37.59(19) . .
C78 Cs3 C80 76.8(2) . 4_576
C78 Cs3 H80 69.8(12) . 4_576
C80 Cs3 C71 117.8(2) 4_576 4_576
C80 Cs3 C74 98.16(18) 4_576 .
C80 Cs3 H80 13.9(13) 4_576 4_576
N5 P3 Cs3 160.3(3) . 4_476
N5 P3 C73 99.5(4) . .
N5 P3 C79 114.5(4) . .
N6 P3 Cs3 58.0(3) . 4_476
N6 P3 N5 124.5(4) . .
N6 P3 C73 112.8(4) . .
N6 P3 C79 101.1(4) . .
C73 P3 Cs3 64.8(3) . 4_476
C79 P3 Cs3 81.8(3) . 4_476
C79 P3 C73 102.7(4) . .
P3 N5 Cs3 114.3(3) . .
C57 N5 Cs3 125.8(5) . .
C57 N5 P3 118.6(6) . .
P3 N6 Cs3 97.8(3) . 4_476
C65 N6 Cs3 110.0(5) . 4_476
C65 N6 P3 122.1(6) . .
Cs3 C57 H57 145.0 . .
N5 C57 Cs3 37.5(4) . .
N5 C57 H57 107.5 . .
N5 C57 C58 108.6(8) . .
N5 C57 C59 115.2(7) . .
C58 C57 Cs3 89.3(6) . .
C58 C57 H57 107.5 . .
C59 C57 Cs3 94.3(5) . .
C59 C57 H57 107.5 . .
C59 C57 C58 110.2(7) . .
Cs3 C58 H58A 51.1 . .
Cs3 C58 H58B 154.9 . .
Cs3 C58 H58C 93.6 . .
C57 C58 Cs3 70.1(6) . .
C57 C58 H58A 109.5 . .
C57 C58 H58B 109.5 . .
C57 C58 H58C 109.5 . .
H58A C58 H58B 109.5 . .
H58A C58 H58C 109.5 . .
H58B C58 H58C 109.5 . .
C57 C59 Cs3 65.9(5) . .
C60 C59 Cs3 57.2(5) . .
C60 C59 C57 122.9(8) . .
C64 C59 Cs3 172.0(6) . .
C64 C59 C57 120.2(8) . .
C64 C59 C60 116.9(8) . .
Cs3 C60 H60 14.3 . .
C59 C60 Cs3 105.6(6) . .
C59 C60 H60 118.5 . .
C59 C60 C61 123.0(9) . .
C61 C60 Cs3 131.0(7) . .
C61 C60 H60 118.5 . .
Cs3 C61 H61 84.2 . .
C60 C61 Cs3 36.8(6) . .
C60 C61 H61 120.8 . .
C62 C61 Cs3 154.6(7) . .
C62 C61 C60 118.5(10) . .
C62 C61 H61 120.8 . .
C61 C62 H62 119.8 . .
C63 C62 C61 120.4(9) . .
C63 C62 H62 119.8 . .
C62 C63 H63 120.3 . .
C62 C63 C64 119.4(9) . .
C64 C63 H63 120.3 . .
C59 C64 C63 121.8(9) . .
C59 C64 H64 119.1 . .
C63 C64 H64 119.1 . .
Cs3 C65 H65 120.7 4_476 .
N6 C65 Cs3 49.8(4) . 4_476
N6 C65 H65 108.5 . .
N6 C65 C66 109.7(7) . .
N6 C65 C67 110.4(7) . .
C66 C65 Cs3 130.4(6) . 4_476
C66 C65 H65 108.5 . .
C66 C65 C67 111.3(7) . .
C67 C65 Cs3 60.6(4) . 4_476
C67 C65 H65 108.5 . .
Cs2 C66 H66A 74.0 4_466 .
Cs2 C66 H66B 93.1 4_466 .
Cs2 C66 H66C 47.7 4_466 .
Cs3 C66 Cs2 134.48(19) 4_476 4_466
Cs3 C66 H66A 72.9 4_476 .
Cs3 C66 H66B 127.1 4_476 .
Cs3 C66 H66C 119.4 4_476 .
C65 C66 Cs2 153.5(5) . 4_466
C65 C66 Cs3 36.8(4) . 4_476
C65 C66 H66A 109.5 . .
C65 C66 H66B 109.5 . .
C65 C66 H66C 109.5 . .
H66A C66 H66B 109.5 . .
H66A C66 H66C 109.5 . .
H66B C66 H66C 109.5 . .
C65 C67 Cs3 97.3(4) . 4_476
C68 C67 Cs3 100.8(6) . 4_476
C68 C67 C65 122.9(8) . .
C68 C67 C72 116.8(8) . .
C72 C67 Cs3 69.8(5) . 4_476
C72 C67 C65 120.3(8) . .
Cs3 C68 H68 118.5 4_476 .
C67 C68 Cs3 59.8(5) . 4_476
C67 C68 H68 118.7 . .
C67 C68 C69 122.6(9) . .
C69 C68 Cs3 92.6(6) . 4_476
C69 C68 H68 118.7 . .
Cs3 C69 H69 130.4 4_476 .
C68 C69 Cs3 68.9(6) . 4_476
C68 C69 H69 119.8 . .
C68 C69 C70 120.3(10) . .
C70 C69 Cs3 73.5(6) . 4_476
C70 C69 H69 119.8 . .
Cs3 C70 H70 121.2 4_476 .
C69 C70 Cs3 87.9(6) . 4_476
C69 C70 H70 120.5 . .
C71 C70 Cs3 60.7(5) . 4_476
C71 C70 C69 119.0(9) . .
C71 C70 H70 120.5 . .
Cs3 C71 H71 104.1 4_476 .
C70 C71 Cs3 100.4(6) . 4_476
C70 C71 H71 119.7 . .
C70 C71 C72 120.5(9) . .
C72 C71 Cs3 65.0(5) . 4_476
C72 C71 H71 119.7 . .
Cs3 C72 H72 90.4 4_476 .
C67 C72 Cs3 86.9(5) . 4_476
C67 C72 H72 119.6 . .
C71 C72 Cs3 92.7(6) . 4_476
C71 C72 C67 120.8(9) . .
C71 C72 H72 119.6 . .
Cs3 C73 Cs3 174.1(3) . 4_476
P3 C73 Cs3 94.2(3) . .
P3 C73 Cs3 86.5(3) . 4_476
C74 C73 Cs3 80.4(5) . 4_476
C74 C73 Cs3 94.5(6) . .
C74 C73 P3 125.0(6) . .
C78 C73 Cs3 83.7(6) . .
C78 C73 Cs3 101.1(6) . 4_476
C78 C73 P3 118.2(7) . .
C78 C73 C74 116.8(8) . .
Cs3 C74 Cs3 140.3(2) 4_476 .
Cs3 C74 H74 90.3 4_476 .
Cs3 C74 H74 106.0 . .
C73 C74 Cs3 64.0(5) . .
C73 C74 Cs3 76.4(5) . 4_476
C73 C74 H74 119.1 . .
C75 C74 Cs3 99.9(6) . .
C75 C74 Cs3 103.3(6) . 4_476
C75 C74 C73 121.8(8) . .
C75 C74 H74 119.1 . .
Cs3 C75 Cs3 112.0(2) 4_476 .
Cs3 C75 H75 112.1 4_476 .
Cs3 C75 H75 123.1 . .
C74 C75 Cs3 57.6(5) . 4_476
C74 C75 Cs3 61.9(5) . .
C74 C75 H75 119.9 . .
C74 C75 C76 120.1(9) . .
C76 C75 Cs3 85.7(6) . .
C76 C75 Cs3 99.3(7) . 4_476
C76 C75 H75 119.9 . .
Cs3 C76 Cs3 102.11(19) . 4_476
Cs3 C76 H76 129.7 4_476 .
Cs3 C76 H76 128.0 . .
C75 C76 Cs3 63.1(6) . 4_476
C75 C76 Cs3 76.0(6) . .
C75 C76 H76 120.2 . .
C77 C76 Cs3 79.1(6) . 4_476
C77 C76 Cs3 67.8(6) . .
C77 C76 C75 119.7(9) . .
C77 C76 H76 120.2 . .
Cs3 C77 Cs3 108.3(2) . 4_476
Cs3 C77 H77 126.5 4_476 .
Cs3 C77 H77 116.5 . .
C76 C77 Cs3 94.0(7) . .
C76 C77 Cs3 83.2(6) . 4_476
C76 C77 H77 119.5 . .
C78 C77 Cs3 62.1(5) . 4_476
C78 C77 Cs3 59.4(6) . .
C78 C77 C76 121.0(9) . .
C78 C77 H77 119.5 . .
Cs3 C78 Cs3 131.8(2) . 4_476
Cs3 C78 H78 110.3 4_476 .
Cs3 C78 H78 95.3 . .
C73 C78 Cs3 58.6(5) . 4_476
C73 C78 Cs3 73.3(5) . .
C73 C78 H78 119.7 . .
C77 C78 Cs3 100.2(6) . 4_476
C77 C78 Cs3 101.3(7) . .
C77 C78 C73 120.6(9) . .
C77 C78 H78 119.7 . .
Cs3 C79 Cs3 102.66(15) 4_476 .
P3 C79 Cs3 71.3(2) . 4_476
P3 C79 Cs3 53.8(2) . .
C80 C79 Cs3 64.5(4) . 4_476
C80 C79 Cs3 165.6(5) . .
C80 C79 P3 122.7(6) . .
C84 C79 Cs3 67.5(5) . .
C84 C79 Cs3 142.4(5) . 4_476
C84 C79 P3 119.2(6) . .
C84 C79 C80 118.1(7) . .
Cs3 C80 H80 48(4) 4_476 .
C79 C80 Cs3 95.0(5) . 4_476
C79 C80 H80 122(4) . .
C81 C80 Cs3 124.8(6) . 4_476
C81 C80 C79 120.9(8) . .
C81 C80 H80 117(4) . .
Cs3 C81 H81 94.0 4_476 .
C80 C81 Cs3 40.9(4) . 4_476
C80 C81 H81 119.9 . .
C80 C81 C82 120.2(8) . .
C82 C81 Cs3 133.3(5) . 4_476
C82 C81 H81 119.9 . .
C81 C82 H82 120.1 . .
C83 C82 C81 119.7(8) . .
C83 C82 H82 120.1 . .
C82 C83 H83 120.0 . .
C82 C83 C84 120.0(8) . .
C84 C83 H83 120.0 . .
Cs3 C84 H84 28.3 . .
C79 C84 Cs3 95.9(5) . .
C79 C84 C83 121.0(8) . .
C79 C84 H84 119.5 . .
C83 C84 Cs3 139.8(6) . .
C83 C84 H84 119.5 . .

loop_
_geom_bond_atom_site_label_1
_geom_bond_atom_site_label_2
_geom_bond_distance
_geom_bond_site_symmetry_2
Cs1 N1 3.114(6) .
Cs1 N2 3.703(6) .
Cs1 N3 3.199(6) .
Cs1 N4 3.207(6) .
Cs1 C3 3.467(7) .
Cs1 C4 3.563(9) .
Cs1 C8 3.762(9) .
Cs1 H10B 3.230(15) 3_656
Cs1 C27 3.574(7) .
Cs1 C31 3.700(7) .
Cs1 C32 3.402(7) .
Cs2 N1 3.438(6) .
Cs2 N2 3.053(6) .
Cs2 N3 3.251(6) .
Cs2 N4 3.289(6) .
Cs2 C11 3.531(7) .
Cs2 C16 3.568(8) .
Cs2 C19 3.481(8) .
Cs2 C20 3.554(9) .
Cs2 C21 3.700(9) .
Cs2 C22 3.784(9) .
Cs2 C23 3.730(8) .
Cs2 C24 3.580(9) .
P1 N1 1.589(6) .
P1 N2 1.583(6) .
P1 C33 1.839(7) .
P1 C39 1.845(8) .
P2 N3 1.600(6) .
P2 N4 1.605(6) .
P2 C45 1.849(8) .
P2 C51 1.845(8) .
N1 C1 1.491(9) .
N2 C9 1.477(9) .
N3 C17 1.486(9) .
N4 C25 1.465(10) .
C1 H1 1.0000 .
C1 C2 1.539(10) .
C1 C3 1.527(11) .
C2 H2A 0.9800 .
C2 H2B 0.9800 .
C2 H2C 0.9800 .
C3 C4 1.413(12) .
C3 C8 1.378(12) .
C4 H4 0.9500 .
C4 C5 1.394(12) .
C5 H5 0.9500 .
C5 C6 1.354(15) .
C6 H6 0.9500 .
C6 C7 1.377(16) .
C7 H7 0.9500 .
C7 C8 1.406(14) .
C8 H8 0.9500 .
C9 H9 1.0000 .
C9 C10 1.517(10) .
C9 C11 1.527(10) .
C10 H10B 0.9800 .
C10 H10A 0.9800 .
C10 H10C 0.9800 .
C11 C12 1.368(12) .
C11 C16 1.399(11) .
C12 H12 0.9500 .
C12 C13 1.380(13) .
C13 H13 0.9500 .
C13 C14 1.374(15) .
C14 H14 0.9500 .
C14 C15 1.385(16) .
C15 H15 0.9500 .
C15 C16 1.379(12) .
C16 H16 0.9500 .
C17 H17 1.0000 .
C17 C18 1.516(11) .
C17 C19 1.530(10) .
C18 H18A 0.9800 .
C18 H18B 0.9800 .
C18 H18C 0.9800 .
C19 C20 1.384(12) .
C19 C24 1.400(12) .
C20 H20 0.9500 .
C20 C21 1.394(12) .
C21 H21 0.9500 .
C21 C22 1.382(14) .
C22 H22 0.9500 .
C22 C23 1.368(15) .
C23 H23 0.9500 .
C23 C24 1.383(13) .
C24 H24 0.9500 .
C25 H25 1.0000 .
C25 C26 1.523(11) .
C25 C27 1.518(11) .
C26 H26A 0.9800 .
C26 H26B 0.9800 .
C26 H26C 0.9800 .
C27 C28 1.386(11) .
C27 C32 1.400(11) .
C28 H28 0.9500 .
C28 C29 1.402(12) .
C29 H29 0.9500 .
C29 C30 1.400(12) .
C30 H30 0.9500 .
C30 C31 1.392(11) .
C31 H31 0.9500 .
C31 C32 1.383(11) .
C32 H32 0.9500 .
C33 C34 1.391(11) .
C33 C38 1.409(11) .
C34 H34 0.9500 .
C34 C35 1.397(12) .
C35 H35 0.9500 .
C35 C36 1.405(14) .
C36 H36 0.9500 .
C36 C37 1.349(14) .
C37 H37 0.9500 .
C37 C38 1.399(12) .
C38 H38 0.9500 .
C39 C40 1.404(10) .
C39 C44 1.397(11) .
C40 H40 0.9500 .
C40 C41 1.394(12) .
C41 H41 0.9500 .
C41 C42 1.388(14) .
C42 H42 0.9500 .
C42 C43 1.385(14) .
C43 H43 0.9500 .
C43 C44 1.376(12) .
C44 H44 0.9500 .
C45 C46 1.394(11) .
C45 C50 1.395(12) .
C46 H46 0.9500 .
C46 C47 1.391(11) .
C47 H47 0.9500 .
C47 C48 1.386(13) .
C48 H48 0.9500 .
C48 C49 1.379(12) .
C49 H49 0.9500 .
C49 C50 1.391(11) .
C50 H50 0.9500 .
C51 C52 1.379(11) .
C51 C56 1.400(10) .
C52 H52 0.9500 .
C52 C53 1.391(11) .
C53 H53 0.9500 .
C53 C54 1.398(12) .
C54 H54 0.9500 .
C54 C55 1.390(11) .
C55 H55 0.9500 .
C55 C56 1.387(11) .
C56 H56 0.9500 .
Cs3 N5 3.104(7) .
Cs3 N6 3.282(7) 4_576
Cs3 C67 3.546(8) 4_576
Cs3 C71 3.673(9) 4_576
Cs3 C72 3.332(10) 4_576
Cs3 C73 3.459(9) .
Cs3 C73 3.476(9) 4_576
Cs3 C74 3.837(9) .
Cs3 C74 3.526(9) 4_576
Cs3 C78 3.590(10) .
Cs3 C80 3.632(8) 4_576
Cs3 H80 3.06(7) 4_576
P3 N5 1.602(7) .
P3 N6 1.590(7) .
P3 C73 1.844(9) .
P3 C79 1.833(8) .
N5 C57 1.468(11) .
N6 C65 1.482(10) .
C57 H57 1.0000 .
C57 C58 1.544(13) .
C57 C59 1.537(12) .
C58 H58A 0.9800 .
C58 H58B 0.9800 .
C58 H58C 0.9800 .
C59 C60 1.385(13) .
C59 C64 1.381(13) .
C60 H60 0.9500 .
C60 C61 1.395(13) .
C61 H61 0.9500 .
C61 C62 1.383(14) .
C62 H62 0.9500 .
C62 C63 1.382(15) .
C63 H63 0.9500 .
C63 C64 1.402(14) .
C64 H64 0.9500 .
C65 H65 1.0000 .
C65 C66 1.497(12) .
C65 C67 1.532(12) .
C66 H66A 0.9800 .
C66 H66B 0.9800 .
C66 H66C 0.9800 .
C67 C68 1.367(12) .
C67 C72 1.406(13) .
C68 H68 0.9500 .
C68 C69 1.371(13) .
C69 H69 0.9500 .
C69 C70 1.382(14) .
C70 H70 0.9500 .
C70 C71 1.364(15) .
C71 H71 0.9500 .
C71 C72 1.393(14) .
C72 H72 0.9500 .
C73 C74 1.414(12) .
C73 C78 1.409(12) .
C74 H74 0.9500 .
C74 C75 1.366(12) .
C75 H75 0.9500 .
C75 C76 1.380(14) .
C76 H76 0.9500 .
C76 C77 1.377(15) .
C77 H77 0.9500 .
C77 C78 1.376(13) .
C78 H78 0.9500 .
C79 C80 1.406(12) .
C79 C84 1.389(11) .
C80 H80 0.99(7) .
C80 C81 1.373(12) .
C81 H81 0.9500 .
C81 C82 1.404(13) .
C82 H82 0.9500 .
C82 C83 1.368(13) .
C83 H83 0.9500 .
C83 C84 1.401(11) .
C84 H84 0.9500 .
